data_7244606
loop_
_publ_author_name
'Yakubenko, Artyom A.'
'Puzyk, Aleksandra M.'
'Korostelev, Vladislav O.'
'Mulloyarova, Valeriia V.'
'Tupikina, Elena Yu.'
'Tolstoy, Peter'
'Antonov, Alexander S.'

_publ_section_title
;
 Self-association of diphenylpnictoginic acids in solution and solid
 state: covalent vs hydrogen bonding
;
_journal_name_full 'Physical Chemistry Chemical Physics'
_journal_paper_doi 10.1039/D2CP00286H
_journal_year 2022
_chemical_formula_moiety 'C48 H40 O8 Sb4, 2(C H Cl3)'
_chemical_formula_sum 'C50 H42 Cl6 O8 Sb4'
_chemical_formula_weight 1470.53
_space_group_crystal_system monoclinic
_space_group_IT_number 15
_space_group_name_Hall '-C 2yc'
_space_group_name_H-M_alt 'C 1 2/c 1'
_atom_sites_solution_hydrogens geom
_atom_sites_solution_primary dual
_audit_creation_date 2021-06-16
_audit_creation_method
;
Olex2 1.3
(compiled 2020.11.12 svn.r5f609507 for OlexSys, GUI svn.r6272)
;
_audit_update_record
;
2021-10-08 deposited with the CCDC.	2022-03-09 downloaded from the CCDC.
;
_cell_angle_alpha 90
_cell_angle_beta 112.5390(10)
_cell_angle_gamma 90
_cell_formula_units_Z 8
_cell_length_a 22.9804(2)
_cell_length_b 13.64820(10)
_cell_length_c 35.9388(3)
_cell_measurement_reflns_used 23941
_cell_measurement_temperature 100.0(2)
_cell_measurement_theta_max 68.0210
_cell_measurement_theta_min 2.6330
_cell_volume 10410.92(17)
_computing_cell_refinement 'CrysAlisPro 1.171.41.99a (Rigaku OD, 2021)'
_computing_data_collection 'CrysAlisPro 1.171.41.99a (Rigaku OD, 2021)'
_computing_data_reduction 'CrysAlisPro 1.171.41.99a (Rigaku OD, 2021)'
_computing_molecular_graphics 'Olex2 1.3 (Dolomanov et al., 2009)'
_computing_publication_material 'Olex2 1.3 (Dolomanov et al., 2009)'
_computing_structure_refinement 'SHELXL 2014/7 (Sheldrick, 2015)'
_computing_structure_solution 'SHELXT 2014/5 (Sheldrick, 2014)'
_diffrn_ambient_environment N~2~
_diffrn_ambient_temperature 100.0(2)
_diffrn_detector 'Hybrid Pixel Array Detector'
_diffrn_detector_area_resol_mean 10.0000
_diffrn_detector_type HyPix3000
_diffrn_measured_fraction_theta_full 0.991
_diffrn_measured_fraction_theta_max 0.988
_diffrn_measurement_details
;
List of Runs (angles in degrees, time in seconds):

  # Type    Start    End  Width  t~exp~   \w     \q     \k     \f   Frames
#--------------------------------------------------------------------------
  1  \w    -57.00   3.00   0.50    0.50    --  -39.58 112.00-133.00  120
  2  \w      0.00  47.00   0.50    0.50    --   39.58-112.00 133.00   94
  3  \w    105.00 146.00   0.50    1.00    --   94.79 112.00-133.00   82
  4  \w     51.00 107.00   0.50    1.00    --   94.79-112.00 133.00  112
  5  \w    -74.00 -48.00   0.50    0.50    --  -39.58 138.00 150.00   52
  6  \w    -72.00 -28.00   0.50    0.50    --  -39.58 104.00 150.00   88
  7  \w   -103.00 -41.00   0.50    0.50    --  -39.58 -54.00 -30.00  124
  8  \w    -21.00  12.00   0.50    0.50    --  -39.58 104.00 150.00   66
  9  \w   -104.00 -68.00   0.50    0.50    --  -39.58 -43.00  90.00   72
 10  \w    -51.00 -26.00   0.50    0.50    --  -39.58 -43.00  90.00   50
 11  \w     18.00 104.00   0.50    0.50    --   39.58  65.00  30.00  172
 12  \w    -24.00   2.00   0.50    0.50    --   39.58 -32.00  60.00   52
 13  \w      0.00  50.00   0.50    0.50    --   39.58 -43.00-180.00  100
 14  \w     26.00  51.00   0.50    0.50    --   39.58 -32.00  60.00   50
 15  \w     -6.00  39.00   0.50    0.50    --   39.58 -32.00 120.00   90
 16  \w     29.00  56.00   0.50    1.00    --   94.79-117.00 -90.00   54
 17  \w    102.00 128.00   0.50    1.00    --   94.79  96.00 150.00   52
 18  \w     23.00 105.00   0.50    1.00    --   94.79 -96.00 150.00  164
 19  \w     22.00  64.00   0.50    1.00    --   94.79 -96.00  60.00   84
 20  \w     86.00 141.00   0.50    1.00    --   94.79  77.00 -90.00  110
 21  \w    120.00 146.00   0.50    1.00    --   94.79 117.00  30.00   52
 22  \w     35.00 117.00   0.50    1.00    --   94.79 -68.00 150.00  164
 23  \w     85.00 157.00   0.50    1.00    --   94.79  77.00  60.00  144
 24  \w     31.00 101.00   0.50    1.00    --   94.79 -50.00 150.00  140
 25  \w    103.00 147.00   0.50    1.00    --   94.79  77.00 -30.00   88
 26  \w     90.00 116.00   0.50    1.00    --   94.79  33.00 -30.00   52
 27  \w     77.00 103.00   0.50    1.00    --   94.79-117.00 -90.00   52
 28  \w     65.00  91.00   0.50    1.00    --   94.79 -68.00 120.00   52
 29  \w     82.00 155.00   0.50    1.00    --   94.79 117.00 150.00  146
 30  \w     86.00 156.00   0.50    1.00    --   94.79 117.00  90.00  140
 31  \w    -63.00 -38.00   0.50    0.50    --  -39.58 112.00-133.00   50
 32  \w   -107.00 -80.00   0.50    0.50    --  -39.58 -21.00 120.00   54
 33  \w    -66.00 -30.00   0.50    0.50    --  -39.58 -21.00 120.00   72
 34  \w   -104.00 -76.00   0.50    0.50    --  -39.58 -32.00-120.00   56
 35  \w    -24.00  21.00   0.50    0.50    --   39.58 -43.00 -60.00   90
 36  \w     30.00  65.00   0.50    0.50    --   39.58  32.00-120.00   70
 37  \w     34.00  61.00   0.50    0.50    --   39.58 -77.00 -30.00   54
 38  \w    -26.00   7.00   0.50    0.50    --   39.58 -77.00 -30.00   66
 39  \w     26.00  52.00   0.50    0.50    --   39.58 -43.00 -60.00   52
;
_diffrn_measurement_device 'four-circle diffractometer'
_diffrn_measurement_device_type 'SuperNova, Single source at offset/far, HyPix3000'
_diffrn_measurement_method '\w scans'
_diffrn_orient_matrix_type 'CrysAlisPro convention (1999,Acta A55,543-557)'
_diffrn_orient_matrix_UB_11 -0.0099685000
_diffrn_orient_matrix_UB_12 0.1106835000
_diffrn_orient_matrix_UB_13 -0.0084333000
_diffrn_orient_matrix_UB_21 -0.0518257000
_diffrn_orient_matrix_UB_22 -0.0000108000
_diffrn_orient_matrix_UB_23 0.0173156000
_diffrn_orient_matrix_UB_31 0.0498559000
_diffrn_orient_matrix_UB_32 0.0221276000
_diffrn_orient_matrix_UB_33 0.0422140000
_diffrn_radiation_monochromator mirror
_diffrn_radiation_probe x-ray
_diffrn_radiation_type 'Cu K\a'
_diffrn_radiation_wavelength 1.54184
_diffrn_reflns_av_R_equivalents 0.0469
_diffrn_reflns_av_unetI/netI 0.0386
_diffrn_reflns_Laue_measured_fraction_full 0.991
_diffrn_reflns_Laue_measured_fraction_max 0.988
_diffrn_reflns_limit_h_max 27
_diffrn_reflns_limit_h_min -27
_diffrn_reflns_limit_k_max 16
_diffrn_reflns_limit_k_min -16
_diffrn_reflns_limit_l_max 43
_diffrn_reflns_limit_l_min -39
_diffrn_reflns_number 28825
_diffrn_reflns_point_group_measured_fraction_full 0.991
_diffrn_reflns_point_group_measured_fraction_max 0.988
_diffrn_reflns_theta_full 67.684
_diffrn_reflns_theta_max 68.112
_diffrn_reflns_theta_min 2.662
_diffrn_source 'micro-focus sealed X-ray tube'
_diffrn_source_type 'SuperNova (Cu) X-ray Source'
_exptl_absorpt_coefficient_mu 19.548
_exptl_absorpt_correction_T_max 1.00000
_exptl_absorpt_correction_T_min 0.21646
_exptl_absorpt_correction_type multi-scan
_exptl_absorpt_process_details
;
CrysAlisPro 1.171.41.99a (Rigaku Oxford Diffraction, 2021)
Empirical absorption correction using spherical harmonics,
implemented in SCALE3 ABSPACK scaling algorithm.
;
_exptl_crystal_colour colourless
_exptl_crystal_colour_primary colourless
_exptl_crystal_density_diffrn 1.876
_exptl_crystal_description prism
_exptl_crystal_F_000 5696
_exptl_crystal_recrystallization_method 'Solvent evaporation'
_exptl_crystal_size_max 0.22
_exptl_crystal_size_mid 0.2
_exptl_crystal_size_min 0.08
_refine_diff_density_max 1.516
_refine_diff_density_min -1.438
_refine_diff_density_rms 0.163
_refine_ls_extinction_method none
_refine_ls_goodness_of_fit_ref 1.053
_refine_ls_hydrogen_treatment constr
_refine_ls_matrix_type full
_refine_ls_number_parameters 607
_refine_ls_number_reflns 9385
_refine_ls_number_restraints 0
_refine_ls_restrained_S_all 1.053
_refine_ls_R_factor_all 0.0363
_refine_ls_R_factor_gt 0.0348
_refine_ls_shift/su_max 0.005
_refine_ls_shift/su_mean 0.000
_refine_ls_structure_factor_coef Fsqd
_refine_ls_weighting_details 'w=1/[\s^2^(Fo^2^)+(0.0558P)^2^+31.2838P] where P=(Fo^2^+2Fc^2^)/3'
_refine_ls_weighting_scheme calc
_refine_ls_wR_factor_gt 0.0902
_refine_ls_wR_factor_ref 0.0914
_reflns_Friedel_coverage 0.000
_reflns_number_gt 8936
_reflns_number_total 9385
_reflns_threshold_expression 'I > 2\s(I)'
_cod_data_source_file d2cp00286h3.cif
_cod_data_source_block 1ver0-18009_art-017
_cod_original_cell_volume 10410.92(16)
_cod_database_code 7244606
_shelx_shelxl_version_number 2014/7
_chemical_oxdiff_formula 'C48 H40 Sb4 O8'
_shelx_space_group_comment
;
The symmetry employed for this shelxl refinement is uniquely defined
by the following loop, which should always be used as a source of
symmetry information in preference to the above space-group names.
They are only intended as comments.
;
_shelx_estimated_absorpt_t_max 0.304
_shelx_estimated_absorpt_t_min 0.099
_reflns_odcompleteness_completeness 99.51
_reflns_odcompleteness_iscentric 1
_reflns_odcompleteness_theta 66.97
_olex2_refinement_description
;
1. Fixed Uiso
 At 1.2 times of:
  All C(H) groups
2. Uiso/Uaniso restraints and constraints
Uanis(O1) = Uanis(O2)
3.a Ternary CH refined with riding coordinates:
 C1B(H1B), C1A(H1A)
3.b Aromatic/amide H refined with riding coordinates:
 C20(H20), C14(H14), C24(H24), C18(H18), C48(H48), C21(H21), C45(H45),
 C12(H12), C17(H17), C15(H15), C36(H36), C11(H11), C46(H46), C26(H26), C29(H29),
  C16(H16), C8(H8), C44(H44), C28(H28), C10(H10), C32(H32), C27(H27), C22(H22),
 C23(H23), C30(H30), C47(H47), C35(H35), C38(H38), C2(H2), C40(H40), C6(H6),
 C34(H34), C42(H42), C33(H33), C5(H5), C9(H9), C4(H4), C3(H3), C41(H41),
 C39(H39)
;
_olex2_submission_special_instructions 'No special instructions were received'
_oxdiff_exptl_absorpt_empirical_details
;
Empirical correction (ABSPACK) includes:
- Absorption correction using spherical harmonics
- Frame scaling
;
_oxdiff_exptl_absorpt_empirical_full_max 2.641
_oxdiff_exptl_absorpt_empirical_full_min 0.598

loop_
_space_group_symop_operation_xyz
'x, y, z'
'-x, y, -z+1/2'
'x+1/2, y+1/2, z'
'-x+1/2, y+1/2, -z+1/2'
'-x, -y, -z'
'x, -y, z-1/2'
'-x+1/2, -y+1/2, -z'
'x+1/2, -y+1/2, z-1/2'

loop_
_atom_site_label
_atom_site_type_symbol
_atom_site_fract_x
_atom_site_fract_y
_atom_site_fract_z
_atom_site_U_iso_or_equiv
_atom_site_adp_type
_atom_site_occupancy
_atom_site_site_symmetry_order
_atom_site_calc_flag
_atom_site_refinement_flags_posn
_atom_site_refinement_flags_adp
_atom_site_refinement_flags_occupancy
_atom_site_disorder_assembly
_atom_site_disorder_group
Sb1 Sb 0.70069(2) 0.46644(2) 0.53907(2) 0.00552(7) Uani 1 1 d . . . . .
Sb2 Sb 0.70997(2) 0.50818(2) 0.66822(2) 0.00617(8) Uani 1 1 d . . . . .
Sb3 Sb 0.72141(2) 0.65200(2) 0.59917(2) 0.00637(7) Uani 1 1 d . . . . .
Sb4 Sb 0.68991(2) 0.32133(2) 0.60788(2) 0.00618(7) Uani 1 1 d . . . . .
Cl1A Cl 0.91291(7) 0.31612(9) 0.66463(5) 0.0413(3) Uani 1 1 d . . . . .
Cl2A Cl 0.95544(7) 0.51617(10) 0.68137(4) 0.0397(3) Uani 1 1 d . . . . .
Cl2B Cl 0.83644(8) 0.85430(9) 0.70830(4) 0.0420(3) Uani 1 1 d . . . . .
Cl3B Cl 0.81366(9) 0.74523(11) 0.76929(5) 0.0533(4) Uani 1 1 d . . . . .
Cl48 Cl 0.94380(8) 0.42460(13) 0.60666(4) 0.0549(4) Uani 1 1 d . . . . .
Cl1B Cl 0.92604(8) 0.70959(15) 0.75360(6) 0.0673(5) Uani 1 1 d . . . . .
O2 O 0.65273(12) 0.54325(18) 0.60357(7) 0.0070(4) Uani 1 1 d . . . . .
O1 O 0.64385(12) 0.45928(18) 0.57651(7) 0.0070(4) Uani 1 1 d . . . . .
O6 O 0.67849(12) 0.3739(2) 0.65534(8) 0.0090(5) Uani 1 1 d . . . . .
O4 O 0.76722(12) 0.50651(18) 0.60197(8) 0.0075(5) Uani 1 1 d . . . . .
O7 O 0.74478(12) 0.6314(2) 0.65732(8) 0.0102(6) Uani 1 1 d . . . . .
O5 O 0.70869(12) 0.33055(19) 0.55910(8) 0.0090(5) Uani 1 1 d . . . . .
O8 O 0.69221(12) 0.60899(19) 0.54282(8) 0.0100(5) Uani 1 1 d . . . . .
O3 O 0.76138(12) 0.44111(19) 0.63295(7) 0.0075(5) Uani 1 1 d . . . . .
C19 C 0.61986(17) 0.4483(3) 0.48553(11) 0.0078(7) Uani 1 1 d . . . . .
C25 C 0.60136(17) 0.2501(3) 0.58749(12) 0.0095(8) Uani 1 1 d . . . . .
C43 C 0.63286(17) 0.5585(3) 0.68185(11) 0.0091(8) Uani 1 1 d . . . . .
C31 C 0.75721(18) 0.2106(3) 0.63578(12) 0.0120(8) Uani 1 1 d . . . . .
C20 C 0.56430(19) 0.4990(3) 0.47991(12) 0.0131(8) Uani 1 1 d . . . . .
H20 H 0.5620 0.5414 0.5003 0.016 Uiso 1 1 calc R U . . .
C13 C 0.77781(17) 0.4593(3) 0.52094(11) 0.0097(8) Uani 1 1 d . . . . .
C37 C 0.78289(19) 0.4821(3) 0.72511(12) 0.0115(8) Uani 1 1 d . . . . .
C1 C 0.80394(18) 0.7255(3) 0.60167(12) 0.0118(8) Uani 1 1 d . . . . .
C14 C 0.80174(19) 0.5440(3) 0.51033(12) 0.0130(8) Uani 1 1 d . . . . .
H14 H 0.7847 0.6060 0.5126 0.016 Uiso 1 1 calc R U . . .
C7 C 0.65434(18) 0.7650(3) 0.58981(11) 0.0108(8) Uani 1 1 d . . . . .
C24 C 0.62275(19) 0.3867(3) 0.45562(12) 0.0136(8) Uani 1 1 d . . . . .
H24 H 0.6606 0.3521 0.4596 0.016 Uiso 1 1 calc R U . . .
C18 C 0.80348(18) 0.3687(3) 0.51786(12) 0.0124(8) Uani 1 1 d . . . . .
H18 H 0.7877 0.3108 0.5253 0.015 Uiso 1 1 calc R U . . .
C48 C 0.6201(2) 0.6578(3) 0.68244(13) 0.0169(9) Uani 1 1 d . . . . .
H48 H 0.6470 0.7050 0.6778 0.020 Uiso 1 1 calc R U . . .
C21 C 0.51217(19) 0.4865(3) 0.44389(13) 0.0183(9) Uani 1 1 d . . . . .
H21 H 0.4741 0.5207 0.4397 0.022 Uiso 1 1 calc R U . . .
C45 C 0.5429(2) 0.5205(4) 0.69762(14) 0.0233(10) Uani 1 1 d . . . . .
H45 H 0.5167 0.4734 0.7030 0.028 Uiso 1 1 calc R U . . .
C12 C 0.6756(2) 0.8607(3) 0.60220(12) 0.0149(9) Uani 1 1 d . . . . .
H12 H 0.7193 0.8740 0.6152 0.018 Uiso 1 1 calc R U . . .
C17 C 0.85201(19) 0.3625(3) 0.50400(13) 0.0154(9) Uani 1 1 d . . . . .
H17 H 0.8693 0.3005 0.5018 0.018 Uiso 1 1 calc R U . . .
C15 C 0.85021(19) 0.5381(3) 0.49656(12) 0.0137(8) Uani 1 1 d . . . . .
H15 H 0.8663 0.5960 0.4894 0.016 Uiso 1 1 calc R U . . .
C36 C 0.7709(2) 0.1431(3) 0.61120(15) 0.0216(10) Uani 1 1 d . . . . .
H36 H 0.7494 0.1461 0.5828 0.026 Uiso 1 1 calc R U . . .
C11 C 0.6317(2) 0.9354(3) 0.59509(13) 0.0211(10) Uani 1 1 d . . . . .
H11 H 0.6456 1.0002 0.6035 0.025 Uiso 1 1 calc R U . . .
C46 C 0.5294(2) 0.6180(4) 0.69792(14) 0.0228(10) Uani 1 1 d . . . . .
H46 H 0.4941 0.6383 0.7036 0.027 Uiso 1 1 calc R U . . .
C26 C 0.5906(2) 0.1941(3) 0.61671(13) 0.0151(9) Uani 1 1 d . . . . .
H26 H 0.6233 0.1852 0.6425 0.018 Uiso 1 1 calc R U . . .
C29 C 0.4955(2) 0.2204(3) 0.54159(13) 0.0212(10) Uani 1 1 d . . . . .
H29 H 0.4627 0.2297 0.5159 0.025 Uiso 1 1 calc R U . . .
C16 C 0.87538(18) 0.4478(3) 0.49323(12) 0.0140(8) Uani 1 1 d . . . . .
H16 H 0.9085 0.4438 0.4836 0.017 Uiso 1 1 calc R U . . .
C8 C 0.59022(19) 0.7458(3) 0.57091(13) 0.0168(9) Uani 1 1 d . . . . .
H8 H 0.5758 0.6812 0.5626 0.020 Uiso 1 1 calc R U . . .
C44 C 0.59464(19) 0.4890(3) 0.68952(13) 0.0170(9) Uani 1 1 d . . . . .
H44 H 0.6036 0.4211 0.6892 0.020 Uiso 1 1 calc R U . . .
C28 C 0.4844(2) 0.1646(3) 0.57031(14) 0.0193(9) Uani 1 1 d . . . . .
H28 H 0.4443 0.1354 0.5642 0.023 Uiso 1 1 calc R U . . .
C10 C 0.5681(2) 0.9168(4) 0.57591(13) 0.0230(10) Uani 1 1 d . . . . .
H10 H 0.5386 0.9689 0.5707 0.028 Uiso 1 1 calc R U . . .
C32 C 0.7879(2) 0.2056(3) 0.67712(13) 0.0198(9) Uani 1 1 d . . . . .
H32 H 0.7778 0.2509 0.6939 0.024 Uiso 1 1 calc R U . . .
C27 C 0.5317(2) 0.1513(3) 0.60795(14) 0.0198(10) Uani 1 1 d . . . . .
H27 H 0.5241 0.1131 0.6277 0.024 Uiso 1 1 calc R U . . .
C22 C 0.51550(19) 0.4249(3) 0.41433(12) 0.0178(9) Uani 1 1 d . . . . .
H22 H 0.4797 0.4166 0.3900 0.021 Uiso 1 1 calc R U . . .
C23 C 0.5707(2) 0.3752(3) 0.41991(13) 0.0190(9) Uani 1 1 d . . . . .
H23 H 0.5729 0.3334 0.3994 0.023 Uiso 1 1 calc R U . . .
C30 C 0.55398(19) 0.2629(3) 0.54992(12) 0.0148(8) Uani 1 1 d . . . . .
H30 H 0.5614 0.3005 0.5300 0.018 Uiso 1 1 calc R U . . .
C47 C 0.5676(2) 0.6877(3) 0.68990(15) 0.0227(10) Uani 1 1 d . . . . .
H47 H 0.5578 0.7554 0.6895 0.027 Uiso 1 1 calc R U . . .
C35 C 0.8159(2) 0.0715(4) 0.62837(17) 0.0288(11) Uani 1 1 d . . . . .
H35 H 0.8249 0.0247 0.6117 0.035 Uiso 1 1 calc R U . . .
C38 C 0.8417(2) 0.4519(4) 0.72825(14) 0.0284(12) Uani 1 1 d . . . . .
H38 H 0.8510 0.4431 0.7049 0.034 Uiso 1 1 calc R U . . .
C2 C 0.8008(2) 0.7830(3) 0.56954(16) 0.0257(11) Uani 1 1 d . . . . .
H2 H 0.7626 0.7867 0.5465 0.031 Uiso 1 1 calc R U . . .
C40 C 0.8749(2) 0.4476(4) 0.80036(14) 0.0273(11) Uani 1 1 d . . . . .
H40 H 0.9066 0.4365 0.8263 0.033 Uiso 1 1 calc R U . . .
C6 C 0.8598(2) 0.7196(4) 0.63517(14) 0.0234(10) Uani 1 1 d . . . . .
H6 H 0.8625 0.6793 0.6573 0.028 Uiso 1 1 calc R U . . .
C34 C 0.8479(2) 0.0680(4) 0.66974(17) 0.0303(12) Uani 1 1 d . . . . .
H34 H 0.8797 0.0200 0.6813 0.036 Uiso 1 1 calc R U . . .
C42 C 0.7695(2) 0.4948(4) 0.75917(14) 0.0257(11) Uani 1 1 d . . . . .
H42 H 0.7288 0.5157 0.7567 0.031 Uiso 1 1 calc R U . . .
C33 C 0.8340(2) 0.1334(4) 0.69436(15) 0.0282(12) Uani 1 1 d . . . . .
H33 H 0.8554 0.1296 0.7228 0.034 Uiso 1 1 calc R U . . .
C5 C 0.9118(2) 0.7730(4) 0.63614(16) 0.0343(13) Uani 1 1 d . . . . .
H5 H 0.9501 0.7694 0.6591 0.041 Uiso 1 1 calc R U . . .
C9 C 0.5473(2) 0.8223(3) 0.56432(15) 0.0242(10) Uani 1 1 d . . . . .
H9 H 0.5035 0.8095 0.5518 0.029 Uiso 1 1 calc R U . . .
C1B C 0.8456(2) 0.7406(3) 0.73260(14) 0.0243(10) Uani 1 1 d . . . . .
H1B H 0.8225 0.6897 0.7123 0.029 Uiso 1 1 calc R U . . .
C4 C 0.9082(2) 0.8303(4) 0.60437(18) 0.0335(13) Uani 1 1 d . . . . .
H4 H 0.9439 0.8671 0.6054 0.040 Uiso 1 1 calc R U . . .
C3 C 0.8529(2) 0.8354(4) 0.57055(19) 0.0356(14) Uani 1 1 d . . . . .
H3 H 0.8507 0.8745 0.5482 0.043 Uiso 1 1 calc R U . . .
C41 C 0.8154(2) 0.4773(4) 0.79675(14) 0.0309(12) Uani 1 1 d . . . . .
H41 H 0.8061 0.4856 0.8202 0.037 Uiso 1 1 calc R U . . .
C1A C 0.9122(2) 0.4317(3) 0.64385(15) 0.0245(10) Uani 1 1 d . . . . .
H1A H 0.8676 0.4548 0.6311 0.029 Uiso 1 1 calc R U . . .
C39 C 0.8879(2) 0.4341(5) 0.76692(15) 0.0392(14) Uani 1 1 d . . . . .
H39 H 0.9286 0.4125 0.7696 0.047 Uiso 1 1 calc R U . . .

loop_
_atom_site_aniso_label
_atom_site_aniso_U_11
_atom_site_aniso_U_22
_atom_site_aniso_U_33
_atom_site_aniso_U_23
_atom_site_aniso_U_13
_atom_site_aniso_U_12
Sb1 0.00426(12) 0.00611(13) 0.00644(13) 0.00102(8) 0.00233(9) 0.00137(9)
Sb2 0.00525(13) 0.00699(13) 0.00625(13) 0.00076(9) 0.00218(10) 0.00058(9)
Sb3 0.00675(13) 0.00535(12) 0.00726(13) 0.00100(8) 0.00297(10) 0.00117(9)
Sb4 0.00508(13) 0.00571(12) 0.00800(13) 0.00123(9) 0.00277(10) 0.00091(9)
Cl1A 0.0492(8) 0.0225(6) 0.0684(10) 0.0108(6) 0.0405(7) 0.0063(6)
Cl2A 0.0418(7) 0.0359(7) 0.0462(8) -0.0127(6) 0.0222(6) -0.0061(6)
Cl2B 0.0754(10) 0.0221(6) 0.0397(7) 0.0009(5) 0.0346(7) 0.0013(6)
Cl3B 0.0953(12) 0.0427(8) 0.0462(8) -0.0034(7) 0.0540(9) -0.0078(8)
Cl48 0.0670(10) 0.0742(11) 0.0358(7) -0.0161(7) 0.0334(7) -0.0380(9)
Cl1B 0.0363(8) 0.0789(13) 0.0651(11) -0.0098(10) -0.0048(8) 0.0157(8)
O2 0.0102(9) 0.0045(9) 0.0071(9) -0.0023(7) 0.0040(7) 0.0027(7)
O1 0.0102(9) 0.0045(9) 0.0071(9) -0.0023(7) 0.0040(7) 0.0027(7)
O6 0.0108(13) 0.0111(13) 0.0093(13) 0.0002(10) 0.0084(11) -0.0023(11)
O4 0.0097(13) 0.0073(12) 0.0074(13) 0.0046(10) 0.0054(11) 0.0018(10)
O7 0.0104(13) 0.0118(13) 0.0075(13) -0.0009(10) 0.0025(11) -0.0031(11)
O5 0.0124(13) 0.0076(13) 0.0089(13) -0.0002(10) 0.0064(11) -0.0006(11)
O8 0.0103(13) 0.0099(13) 0.0084(13) 0.0033(10) 0.0022(10) 0.0029(11)
O3 0.0092(12) 0.0079(12) 0.0061(12) 0.0042(10) 0.0036(10) 0.0040(10)
C19 0.0059(17) 0.0068(17) 0.0104(18) 0.0014(14) 0.0026(14) -0.0007(14)
C25 0.0077(17) 0.0079(18) 0.0152(19) -0.0033(15) 0.0071(15) 0.0014(15)
C43 0.0077(17) 0.0128(19) 0.0066(17) 0.0012(15) 0.0028(14) 0.0022(15)
C31 0.0099(18) 0.0095(18) 0.017(2) 0.0064(16) 0.0053(16) 0.0027(16)
C20 0.0093(19) 0.018(2) 0.014(2) -0.0009(16) 0.0063(16) 0.0034(16)
C13 0.0061(17) 0.015(2) 0.0067(18) 0.0001(15) 0.0010(15) 0.0030(15)
C37 0.0123(19) 0.0089(18) 0.0100(19) 0.0027(15) 0.0007(16) -0.0015(15)
C1 0.0119(19) 0.0092(18) 0.018(2) -0.0034(16) 0.0095(16) -0.0032(16)
C14 0.015(2) 0.0108(19) 0.0129(19) 0.0026(16) 0.0052(16) 0.0001(16)
C7 0.0125(19) 0.0116(19) 0.0103(18) 0.0023(15) 0.0066(15) 0.0029(16)
C24 0.0112(19) 0.014(2) 0.016(2) -0.0001(16) 0.0062(16) 0.0010(16)
C18 0.0103(19) 0.0108(19) 0.017(2) -0.0007(16) 0.0057(16) -0.0016(16)
C48 0.018(2) 0.016(2) 0.020(2) -0.0031(17) 0.0102(18) -0.0020(17)
C21 0.0051(18) 0.030(2) 0.021(2) 0.0030(19) 0.0054(17) 0.0026(18)
C45 0.020(2) 0.029(3) 0.027(3) 0.004(2) 0.015(2) 0.001(2)
C12 0.021(2) 0.0095(19) 0.015(2) -0.0046(16) 0.0082(17) 0.0017(17)
C17 0.0129(19) 0.017(2) 0.020(2) 0.0005(17) 0.0102(17) 0.0033(17)
C15 0.014(2) 0.017(2) 0.0121(19) 0.0022(16) 0.0075(16) -0.0030(17)
C36 0.023(2) 0.017(2) 0.029(3) 0.0020(19) 0.014(2) 0.0027(19)
C11 0.042(3) 0.011(2) 0.014(2) 0.0031(17) 0.016(2) 0.009(2)
C46 0.011(2) 0.036(3) 0.024(2) -0.003(2) 0.0098(18) 0.0044(19)
C26 0.017(2) 0.0115(19) 0.017(2) 0.0000(16) 0.0066(17) -0.0026(17)
C29 0.015(2) 0.026(2) 0.019(2) -0.0015(19) 0.0024(17) -0.0037(19)
C16 0.0087(18) 0.021(2) 0.014(2) -0.0019(17) 0.0066(16) -0.0004(17)
C8 0.0125(19) 0.016(2) 0.022(2) 0.0031(17) 0.0065(17) 0.0025(17)
C44 0.013(2) 0.018(2) 0.022(2) 0.0031(17) 0.0083(18) 0.0021(17)
C28 0.011(2) 0.019(2) 0.029(2) -0.0076(19) 0.0090(18) -0.0050(18)
C10 0.027(2) 0.025(2) 0.023(2) 0.0077(19) 0.017(2) 0.018(2)
C32 0.015(2) 0.022(2) 0.021(2) 0.0093(19) 0.0052(18) 0.0041(18)
C27 0.021(2) 0.017(2) 0.028(2) -0.0007(18) 0.016(2) -0.0064(18)
C22 0.0110(19) 0.028(2) 0.011(2) 0.0012(17) 0.0000(16) -0.0056(18)
C23 0.022(2) 0.021(2) 0.012(2) -0.0073(17) 0.0043(18) 0.0003(19)
C30 0.014(2) 0.018(2) 0.013(2) 0.0027(16) 0.0059(16) -0.0041(17)
C47 0.020(2) 0.020(2) 0.033(3) -0.0050(19) 0.015(2) 0.0025(19)
C35 0.028(3) 0.017(2) 0.049(3) 0.005(2) 0.022(2) 0.009(2)
C38 0.015(2) 0.050(3) 0.018(2) 0.001(2) 0.0035(19) 0.012(2)
C2 0.019(2) 0.022(2) 0.038(3) 0.014(2) 0.012(2) 0.0024(19)
C40 0.024(2) 0.033(3) 0.014(2) 0.004(2) -0.0044(19) 0.005(2)
C6 0.015(2) 0.038(3) 0.020(2) -0.003(2) 0.0094(18) -0.005(2)
C34 0.017(2) 0.024(3) 0.054(3) 0.023(2) 0.018(2) 0.010(2)
C42 0.018(2) 0.042(3) 0.014(2) 0.003(2) 0.0034(19) 0.005(2)
C33 0.015(2) 0.033(3) 0.031(3) 0.022(2) 0.002(2) 0.003(2)
C5 0.016(2) 0.053(4) 0.036(3) -0.013(3) 0.013(2) -0.013(2)
C9 0.018(2) 0.022(2) 0.035(3) 0.004(2) 0.012(2) 0.0077(19)
C1B 0.035(3) 0.019(2) 0.023(2) -0.0031(19) 0.015(2) -0.004(2)
C4 0.029(3) 0.023(2) 0.064(4) -0.013(2) 0.036(3) -0.012(2)
C3 0.033(3) 0.019(2) 0.070(4) 0.020(3) 0.037(3) 0.009(2)
C41 0.028(3) 0.049(3) 0.011(2) 0.005(2) 0.002(2) 0.001(2)
C1A 0.010(2) 0.022(2) 0.039(3) 0.006(2) 0.0070(19) -0.0006(18)
C39 0.022(3) 0.066(4) 0.023(3) 0.009(3) 0.001(2) 0.017(3)

loop_
_atom_type_symbol
_atom_type_description
_atom_type_scat_dispersion_real
_atom_type_scat_dispersion_imag
_atom_type_scat_source
C C 0.0181 0.0091 'International Tables Vol C Tables 4.2.6.8 and 6.1.1.4'
H H 0.0000 0.0000 'International Tables Vol C Tables 4.2.6.8 and 6.1.1.4'
Cl Cl 0.3639 0.7018 'International Tables Vol C Tables 4.2.6.8 and 6.1.1.4'
O O 0.0492 0.0322 'International Tables Vol C Tables 4.2.6.8 and 6.1.1.4'
Sb Sb -0.0562 5.8946 'International Tables Vol C Tables 4.2.6.8 and 6.1.1.4'

loop_
_geom_angle_atom_site_label_1
_geom_angle_atom_site_label_2
_geom_angle_atom_site_label_3
_geom_angle
_geom_angle_site_symmetry_1
_geom_angle_site_symmetry_3
_geom_angle_publ_flag
Sb3 Sb1 Sb4 90.208(8) . . ?
O1 Sb1 Sb3 66.34(6) . . ?
O1 Sb1 Sb4 43.45(6) . . ?
O1 Sb1 O4 74.46(9) . . ?
O4 Sb1 Sb3 43.43(6) . . ?
O4 Sb1 Sb4 66.77(6) . . ?
O5 Sb1 Sb3 121.46(8) . . ?
O5 Sb1 Sb4 34.22(8) . . ?
O5 Sb1 O1 74.34(10) . . ?
O5 Sb1 O4 85.97(10) . . ?
O5 Sb1 C19 98.55(13) . . ?
O5 Sb1 C13 95.57(13) . . ?
O8 Sb1 Sb3 34.33(7) . . ?
O8 Sb1 Sb4 120.82(8) . . ?
O8 Sb1 O1 84.52(10) . . ?
O8 Sb1 O4 74.83(9) . . ?
O8 Sb1 O5 154.65(11) . . ?
O8 Sb1 C19 95.88(12) . . ?
O8 Sb1 C13 100.61(14) . . ?
C19 Sb1 Sb3 123.41(10) . . ?
C19 Sb1 Sb4 108.92(10) . . ?
C19 Sb1 O1 91.76(12) . . ?
C19 Sb1 O4 163.87(12) . . ?
C13 Sb1 Sb3 108.38(11) . . ?
C13 Sb1 Sb4 121.60(10) . . ?
C13 Sb1 O1 161.53(12) . . ?
C13 Sb1 O4 89.65(12) . . ?
C13 Sb1 C19 105.21(14) . . ?
Sb3 Sb2 Sb4 89.809(8) . . ?
O2 Sb2 Sb3 42.82(7) . . ?
O2 Sb2 Sb4 66.45(6) . . ?
O6 Sb2 Sb3 120.97(7) . . ?
O6 Sb2 Sb4 33.58(8) . . ?
O6 Sb2 O2 86.45(10) . . ?
O6 Sb2 O7 153.49(11) . . ?
O6 Sb2 O3 73.16(10) . . ?
O6 Sb2 C43 95.26(13) . . ?
O6 Sb2 C37 98.90(13) . . ?
O7 Sb2 Sb3 34.24(7) . . ?
O7 Sb2 Sb4 120.05(8) . . ?
O7 Sb2 O2 74.47(10) . . ?
O7 Sb2 O3 83.87(10) . . ?
O7 Sb2 C43 102.04(13) . . ?
O7 Sb2 C37 95.98(13) . . ?
O3 Sb2 Sb3 66.37(6) . . ?
O3 Sb2 Sb4 43.40(7) . . ?
O3 Sb2 O2 74.14(9) . . ?
C43 Sb2 Sb3 107.41(10) . . ?
C43 Sb2 Sb4 119.19(10) . . ?
C43 Sb2 O2 87.71(12) . . ?
C43 Sb2 O3 158.80(12) . . ?
C37 Sb2 Sb3 124.90(11) . . ?
C37 Sb2 Sb4 111.59(11) . . ?
C37 Sb2 O2 165.91(13) . . ?
C37 Sb2 O3 94.82(13) . . ?
C37 Sb2 C43 104.65(15) . . ?
Sb1 Sb3 Sb2 90.157(8) . . ?
O2 Sb3 Sb1 66.28(6) . . ?
O2 Sb3 Sb2 43.39(6) . . ?
O2 Sb3 O4 74.77(9) . . ?
O4 Sb3 Sb1 44.07(7) . . ?
O4 Sb3 Sb2 66.63(7) . . ?
O7 Sb3 Sb1 120.42(8) . . ?
O7 Sb3 Sb2 34.18(8) . . ?
O7 Sb3 O2 74.96(10) . . ?
O7 Sb3 O4 83.86(11) . . ?
O7 Sb3 C1 98.47(13) . . ?
O7 Sb3 C7 99.13(13) . . ?
O8 Sb3 Sb1 34.37(8) . . ?
O8 Sb3 Sb2 120.72(8) . . ?
O8 Sb3 O2 84.38(10) . . ?
O8 Sb3 O4 75.48(10) . . ?
O8 Sb3 O7 153.99(11) . . ?
O8 Sb3 C1 97.59(13) . . ?
O8 Sb3 C7 96.53(13) . . ?
C1 Sb3 Sb1 107.39(11) . . ?
C1 Sb3 Sb2 125.93(11) . . ?
C1 Sb3 O2 164.91(13) . . ?
C1 Sb3 O4 91.18(13) . . ?
C7 Sb3 Sb1 123.48(11) . . ?
C7 Sb3 Sb2 107.11(11) . . ?
C7 Sb3 O2 90.23(13) . . ?
C7 Sb3 O4 163.48(13) . . ?
C7 Sb3 C1 104.34(15) . . ?
Sb1 Sb4 Sb2 89.825(8) . . ?
O1 Sb4 Sb1 42.65(7) . . ?
O1 Sb4 Sb2 66.23(6) . . ?
O1 Sb4 O3 73.86(9) . . ?
O6 Sb4 Sb1 120.94(8) . . ?
O6 Sb4 Sb2 33.61(8) . . ?
O6 Sb4 O1 86.30(10) . . ?
O6 Sb4 O5 154.53(11) . . ?
O6 Sb4 O3 72.88(10) . . ?
O6 Sb4 C25 92.17(13) . . ?
O6 Sb4 C31 99.57(14) . . ?
O5 Sb4 Sb1 34.40(8) . . ?
O5 Sb4 Sb2 121.32(8) . . ?
O5 Sb4 O1 73.74(10) . . ?
O5 Sb4 O3 86.23(10) . . ?
O5 Sb4 C25 103.39(13) . . ?
O5 Sb4 C31 95.61(13) . . ?
O3 Sb4 Sb1 66.71(6) . . ?
O3 Sb4 Sb2 43.09(7) . . ?
C25 Sb4 Sb1 111.10(11) . . ?
C25 Sb4 Sb2 117.46(10) . . ?
C25 Sb4 O1 90.33(12) . . ?
C25 Sb4 O3 158.62(12) . . ?
C25 Sb4 C31 105.44(15) . . ?
C31 Sb4 Sb1 122.67(11) . . ?
C31 Sb4 Sb2 110.57(11) . . ?
C31 Sb4 O1 162.83(13) . . ?
C31 Sb4 O3 92.33(13) . . ?
Sb3 O2 Sb2 93.79(9) . . ?
O1 O2 Sb2 113.47(17) . . ?
O1 O2 Sb3 113.47(18) . . ?
Sb1 O1 Sb4 93.91(9) . . ?
O2 O1 Sb1 113.91(18) . . ?
O2 O1 Sb4 113.85(17) . . ?
Sb4 O6 Sb2 112.81(13) . . ?
Sb3 O4 Sb1 92.50(9) . . ?
O3 O4 Sb1 112.78(17) . . ?
O3 O4 Sb3 113.29(18) . . ?
Sb2 O7 Sb3 111.57(12) . . ?
Sb4 O5 Sb1 111.38(13) . . ?
Sb3 O8 Sb1 111.30(12) . . ?
Sb2 O3 Sb4 93.52(10) . . ?
O4 O3 Sb2 113.70(17) . . ?
O4 O3 Sb4 113.72(17) . . ?
C20 C19 Sb1 120.6(3) . . ?
C24 C19 Sb1 119.3(3) . . ?
C24 C19 C20 120.1(3) . . ?
C26 C25 Sb4 114.5(3) . . ?
C30 C25 Sb4 124.9(3) . . ?
C30 C25 C26 120.3(4) . . ?
C48 C43 Sb2 121.2(3) . . ?
C48 C43 C44 120.6(4) . . ?
C44 C43 Sb2 118.1(3) . . ?
C36 C31 Sb4 118.2(3) . . ?
C32 C31 Sb4 121.5(3) . . ?
C32 C31 C36 120.3(4) . . ?
C19 C20 H20 120.5 . . ?
C21 C20 C19 119.0(4) . . ?
C21 C20 H20 120.5 . . ?
C14 C13 Sb1 120.8(3) . . ?
C18 C13 Sb1 119.8(3) . . ?
C18 C13 C14 119.4(4) . . ?
C38 C37 Sb2 121.2(3) . . ?
C38 C37 C42 120.6(4) . . ?
C42 C37 Sb2 118.1(3) . . ?
C2 C1 Sb3 118.5(3) . . ?
C2 C1 C6 119.8(4) . . ?
C6 C1 Sb3 121.7(3) . . ?
C13 C14 H14 119.8 . . ?
C15 C14 C13 120.4(4) . . ?
C15 C14 H14 119.8 . . ?
C12 C7 Sb3 118.9(3) . . ?
C8 C7 Sb3 120.8(3) . . ?
C8 C7 C12 120.2(4) . . ?
C19 C24 H24 119.8 . . ?
C19 C24 C23 120.3(4) . . ?
C23 C24 H24 119.8 . . ?
C13 C18 H18 119.8 . . ?
C17 C18 C13 120.4(4) . . ?
C17 C18 H18 119.8 . . ?
C43 C48 H48 120.3 . . ?
C43 C48 C47 119.5(4) . . ?
C47 C48 H48 120.3 . . ?
C20 C21 H21 119.8 . . ?
C22 C21 C20 120.5(4) . . ?
C22 C21 H21 119.8 . . ?
C46 C45 H45 119.5 . . ?
C46 C45 C44 121.0(4) . . ?
C44 C45 H45 119.5 . . ?
C7 C12 H12 120.5 . . ?
C11 C12 C7 119.0(4) . . ?
C11 C12 H12 120.5 . . ?
C18 C17 H17 120.1 . . ?
C18 C17 C16 119.7(4) . . ?
C16 C17 H17 120.1 . . ?
C14 C15 H15 119.9 . . ?
C14 C15 C16 120.2(4) . . ?
C16 C15 H15 119.9 . . ?
C31 C36 H36 120.1 . . ?
C35 C36 C31 119.7(4) . . ?
C35 C36 H36 120.1 . . ?
C12 C11 H11 119.6 . . ?
C10 C11 C12 120.9(4) . . ?
C10 C11 H11 119.6 . . ?
C45 C46 H46 120.0 . . ?
C45 C46 C47 119.9(4) . . ?
C47 C46 H46 120.0 . . ?
C25 C26 H26 120.1 . . ?
C25 C26 C27 119.7(4) . . ?
C27 C26 H26 120.1 . . ?
C28 C29 H29 119.7 . . ?
C28 C29 C30 120.6(4) . . ?
C30 C29 H29 119.7 . . ?
C17 C16 H16 120.0 . . ?
C15 C16 C17 119.9(4) . . ?
C15 C16 H16 120.0 . . ?
C7 C8 H8 120.3 . . ?
C7 C8 C9 119.4(4) . . ?
C9 C8 H8 120.3 . . ?
C43 C44 C45 119.0(4) . . ?
C43 C44 H44 120.5 . . ?
C45 C44 H44 120.5 . . ?
C29 C28 H28 119.9 . . ?
C29 C28 C27 120.2(4) . . ?
C27 C28 H28 119.9 . . ?
C11 C10 H10 120.0 . . ?
C11 C10 C9 120.0(4) . . ?
C9 C10 H10 120.0 . . ?
C31 C32 H32 120.1 . . ?
C31 C32 C33 119.7(5) . . ?
C33 C32 H32 120.1 . . ?
C26 C27 H27 120.1 . . ?
C28 C27 C26 119.7(4) . . ?
C28 C27 H27 120.1 . . ?
C21 C22 H22 119.8 . . ?
C21 C22 C23 120.4(4) . . ?
C23 C22 H22 119.8 . . ?
C24 C23 H23 120.1 . . ?
C22 C23 C24 119.7(4) . . ?
C22 C23 H23 120.1 . . ?
C25 C30 C29 119.6(4) . . ?
C25 C30 H30 120.2 . . ?
C29 C30 H30 120.2 . . ?
C48 C47 C46 119.9(4) . . ?
C48 C47 H47 120.0 . . ?
C46 C47 H47 120.0 . . ?
C36 C35 H35 119.9 . . ?
C34 C35 C36 120.1(5) . . ?
C34 C35 H35 119.9 . . ?
C37 C38 H38 120.7 . . ?
C37 C38 C39 118.5(5) . . ?
C39 C38 H38 120.7 . . ?
C1 C2 H2 119.8 . . ?
C1 C2 C3 120.4(5) . . ?
C3 C2 H2 119.8 . . ?
C41 C40 H40 119.9 . . ?
C39 C40 H40 119.9 . . ?
C39 C40 C41 120.1(4) . . ?
C1 C6 H6 120.2 . . ?
C1 C6 C5 119.5(5) . . ?
C5 C6 H6 120.2 . . ?
C35 C34 H34 119.7 . . ?
C33 C34 C35 120.6(4) . . ?
C33 C34 H34 119.7 . . ?
C37 C42 H42 120.0 . . ?
C41 C42 C37 120.0(5) . . ?
C41 C42 H42 120.0 . . ?
C32 C33 H33 120.2 . . ?
C34 C33 C32 119.5(5) . . ?
C34 C33 H33 120.2 . . ?
C6 C5 H5 119.8 . . ?
C4 C5 C6 120.4(5) . . ?
C4 C5 H5 119.8 . . ?
C8 C9 H9 119.7 . . ?
C10 C9 C8 120.5(4) . . ?
C10 C9 H9 119.7 . . ?
Cl2B C1B Cl1B 109.4(3) . . ?
Cl2B C1B H1B 108.7 . . ?
Cl3B C1B Cl2B 109.9(3) . . ?
Cl3B C1B Cl1B 111.3(3) . . ?
Cl3B C1B H1B 108.7 . . ?
Cl1B C1B H1B 108.7 . . ?
C5 C4 H4 119.8 . . ?
C5 C4 C3 120.4(5) . . ?
C3 C4 H4 119.8 . . ?
C2 C3 H3 120.3 . . ?
C4 C3 C2 119.5(5) . . ?
C4 C3 H3 120.3 . . ?
C40 C41 H41 120.0 . . ?
C42 C41 C40 119.9(5) . . ?
C42 C41 H41 120.0 . . ?
Cl1A C1A Cl2A 110.7(3) . . ?
Cl1A C1A Cl48 109.8(3) . . ?
Cl1A C1A H1A 108.7 . . ?
Cl2A C1A H1A 108.7 . . ?
Cl48 C1A Cl2A 110.1(2) . . ?
Cl48 C1A H1A 108.7 . . ?
C38 C39 H39 119.6 . . ?
C40 C39 C38 120.7(5) . . ?
C40 C39 H39 119.6 . . ?

loop_
_geom_bond_atom_site_label_1
_geom_bond_atom_site_label_2
_geom_bond_distance
_geom_bond_site_symmetry_2
_geom_bond_publ_flag
Sb1 Sb3 3.2431(3) . ?
Sb1 Sb4 3.2511(3) . ?
Sb1 O1 2.208(3) . ?
Sb1 O4 2.258(3) . ?
Sb1 O5 1.972(3) . ?
Sb1 O8 1.965(3) . ?
Sb1 C19 2.115(4) . ?
Sb1 C13 2.112(4) . ?
Sb2 Sb3 3.2530(3) . ?
Sb2 Sb4 3.2639(3) . ?
Sb2 O2 2.240(2) . ?
Sb2 O6 1.960(3) . ?
Sb2 O7 1.965(3) . ?
Sb2 O3 2.234(3) . ?
Sb2 C43 2.125(4) . ?
Sb2 C37 2.118(4) . ?
Sb3 O2 2.216(3) . ?
Sb3 O4 2.232(3) . ?
Sb3 O7 1.968(3) . ?
Sb3 O8 1.963(3) . ?
Sb3 C1 2.117(4) . ?
Sb3 C7 2.114(4) . ?
Sb4 O1 2.241(2) . ?
Sb4 O6 1.959(3) . ?
Sb4 O5 1.964(3) . ?
Sb4 O3 2.247(3) . ?
Sb4 C25 2.117(4) . ?
Sb4 C31 2.120(4) . ?
Cl1A C1A 1.743(5) . ?
Cl2A C1A 1.763(5) . ?
Cl2B C1B 1.754(5) . ?
Cl3B C1B 1.738(5) . ?
Cl48 C1A 1.751(5) . ?
Cl1B C1B 1.760(5) . ?
O2 O1 1.466(3) . ?
O4 O3 1.472(3) . ?
C19 C20 1.397(6) . ?
C19 C24 1.387(6) . ?
C25 C26 1.395(6) . ?
C25 C30 1.383(6) . ?
C43 C48 1.389(6) . ?
C43 C44 1.390(6) . ?
C31 C36 1.393(6) . ?
C31 C32 1.381(6) . ?
C20 H20 0.9500 . ?
C20 C21 1.397(6) . ?
C13 C14 1.394(6) . ?
C13 C18 1.392(6) . ?
C37 C38 1.376(6) . ?
C37 C42 1.382(6) . ?
C1 C2 1.374(6) . ?
C1 C6 1.385(6) . ?
C14 H14 0.9500 . ?
C14 C15 1.384(6) . ?
C7 C12 1.406(6) . ?
C7 C8 1.391(6) . ?
C24 H24 0.9500 . ?
C24 C23 1.388(6) . ?
C18 H18 0.9500 . ?
C18 C17 1.387(6) . ?
C48 H48 0.9500 . ?
C48 C47 1.393(6) . ?
C21 H21 0.9500 . ?
C21 C22 1.379(6) . ?
C45 H45 0.9500 . ?
C45 C46 1.368(7) . ?
C45 C44 1.396(6) . ?
C12 H12 0.9500 . ?
C12 C11 1.387(6) . ?
C17 H17 0.9500 . ?
C17 C16 1.397(6) . ?
C15 H15 0.9500 . ?
C15 C16 1.386(6) . ?
C36 H36 0.9500 . ?
C36 C35 1.384(6) . ?
C11 H11 0.9500 . ?
C11 C10 1.379(7) . ?
C46 H46 0.9500 . ?
C46 C47 1.397(7) . ?
C26 H26 0.9500 . ?
C26 C27 1.395(6) . ?
C29 H29 0.9500 . ?
C29 C28 1.382(7) . ?
C29 C30 1.388(6) . ?
C16 H16 0.9500 . ?
C8 H8 0.9500 . ?
C8 C9 1.392(6) . ?
C44 H44 0.9500 . ?
C28 H28 0.9500 . ?
C28 C27 1.385(7) . ?
C10 H10 0.9500 . ?
C10 C9 1.383(7) . ?
C32 H32 0.9500 . ?
C32 C33 1.406(6) . ?
C27 H27 0.9500 . ?
C22 H22 0.9500 . ?
C22 C23 1.384(6) . ?
C23 H23 0.9500 . ?
C30 H30 0.9500 . ?
C47 H47 0.9500 . ?
C35 H35 0.9500 . ?
C35 C34 1.384(8) . ?
C38 H38 0.9500 . ?
C38 C39 1.409(6) . ?
C2 H2 0.9500 . ?
C2 C3 1.383(7) . ?
C40 H40 0.9500 . ?
C40 C41 1.384(7) . ?
C40 C39 1.358(7) . ?
C6 H6 0.9500 . ?
C6 C5 1.389(7) . ?
C34 H34 0.9500 . ?
C34 C33 1.378(8) . ?
C42 H42 0.9500 . ?
C42 C41 1.379(6) . ?
C33 H33 0.9500 . ?
C5 H5 0.9500 . ?
C5 C4 1.360(8) . ?
C9 H9 0.9500 . ?
C1B H1B 1.0000 . ?
C4 H4 0.9500 . ?
C4 C3 1.383(8) . ?
C3 H3 0.9500 . ?
C41 H41 0.9500 . ?
C1A H1A 1.0000 . ?
C39 H39 0.9500 . ?

loop_
_geom_torsion_atom_site_label_1
_geom_torsion_atom_site_label_2
_geom_torsion_atom_site_label_3
_geom_torsion_atom_site_label_4
_geom_torsion
_geom_torsion_site_symmetry_1
_geom_torsion_site_symmetry_2
_geom_torsion_site_symmetry_3
_geom_torsion_site_symmetry_4
_geom_torsion_publ_flag
Sb1 O4 O3 Sb2 -104.37(16) . . . . ?
Sb1 O4 O3 Sb4 1.1(2) . . . . ?
Sb1 C19 C20 C21 178.9(3) . . . . ?
Sb1 C19 C24 C23 -178.7(3) . . . . ?
Sb1 C13 C14 C15 -176.7(3) . . . . ?
Sb1 C13 C18 C17 176.7(3) . . . . ?
Sb2 O2 O1 Sb1 -105.99(16) . . . . ?
Sb2 O2 O1 Sb4 0.1(2) . . . . ?
Sb2 C43 C48 C47 177.4(3) . . . . ?
Sb2 C43 C44 C45 -178.6(3) . . . . ?
Sb2 C37 C38 C39 -178.9(4) . . . . ?
Sb2 C37 C42 C41 179.1(4) . . . . ?
Sb3 O2 O1 Sb1 -0.5(2) . . . . ?
Sb3 O2 O1 Sb4 105.60(16) . . . . ?
Sb3 O4 O3 Sb2 -0.9(2) . . . . ?
Sb3 O4 O3 Sb4 104.51(16) . . . . ?
Sb3 C1 C2 C3 177.5(4) . . . . ?
Sb3 C1 C6 C5 -176.9(4) . . . . ?
Sb3 C7 C12 C11 178.3(3) . . . . ?
Sb3 C7 C8 C9 -178.5(3) . . . . ?
Sb4 C25 C26 C27 174.0(3) . . . . ?
Sb4 C25 C30 C29 -173.0(3) . . . . ?
Sb4 C31 C36 C35 178.1(3) . . . . ?
Sb4 C31 C32 C33 -177.5(3) . . . . ?
C19 C20 C21 C22 0.1(7) . . . . ?
C19 C24 C23 C22 -0.6(7) . . . . ?
C25 C26 C27 C28 0.0(7) . . . . ?
C43 C48 C47 C46 1.9(7) . . . . ?
C31 C36 C35 C34 -1.0(7) . . . . ?
C31 C32 C33 C34 -0.2(7) . . . . ?
C20 C19 C24 C23 0.3(6) . . . . ?
C20 C21 C22 C23 -0.4(7) . . . . ?
C13 C14 C15 C16 0.0(6) . . . . ?
C13 C18 C17 C16 0.2(6) . . . . ?
C37 C38 C39 C40 -0.7(9) . . . . ?
C37 C42 C41 C40 0.4(8) . . . . ?
C1 C2 C3 C4 -0.6(8) . . . . ?
C1 C6 C5 C4 -0.4(8) . . . . ?
C14 C13 C18 C17 -0.6(6) . . . . ?
C14 C15 C16 C17 -0.3(6) . . . . ?
C7 C12 C11 C10 -0.5(6) . . . . ?
C7 C8 C9 C10 0.9(7) . . . . ?
C24 C19 C20 C21 0.0(6) . . . . ?
C18 C13 C14 C15 0.5(6) . . . . ?
C18 C17 C16 C15 0.2(6) . . . . ?
C48 C43 C44 C45 0.4(6) . . . . ?
C21 C22 C23 C24 0.7(7) . . . . ?
C45 C46 C47 C48 -1.3(7) . . . . ?
C12 C7 C8 C9 0.1(6) . . . . ?
C12 C11 C10 C9 1.5(7) . . . . ?
C36 C31 C32 C33 1.3(7) . . . . ?
C36 C35 C34 C33 2.0(8) . . . . ?
C11 C10 C9 C8 -1.7(7) . . . . ?
C46 C45 C44 C43 0.3(7) . . . . ?
C26 C25 C30 C29 0.6(6) . . . . ?
C29 C28 C27 C26 -0.2(7) . . . . ?
C8 C7 C12 C11 -0.3(6) . . . . ?
C44 C43 C48 C47 -1.5(6) . . . . ?
C44 C45 C46 C47 0.2(7) . . . . ?
C28 C29 C30 C25 -0.7(7) . . . . ?
C32 C31 C36 C35 -0.7(7) . . . . ?
C30 C25 C26 C27 -0.2(6) . . . . ?
C30 C29 C28 C27 0.5(7) . . . . ?
C35 C34 C33 C32 -1.4(7) . . . . ?
C38 C37 C42 C41 0.1(8) . . . . ?
C2 C1 C6 C5 0.9(7) . . . . ?
C6 C1 C2 C3 -0.4(7) . . . . ?
C6 C5 C4 C3 -0.7(8) . . . . ?
C42 C37 C38 C39 0.0(8) . . . . ?
C5 C4 C3 C2 1.2(8) . . . . ?
C41 C40 C39 C38 1.2(9) . . . . ?
C39 C40 C41 C42 -1.0(9) . . . . ?
